data_7016135
loop_
_publ_author_name
'Dodds, Deborah L.'
'Floure, Joelle'
'Garland, Michael'
'Haddow, Mairi F.'
'Leonard, Thomas R.'
'McMullin, Claire L.'
'Orpen, A. Guy'
'Pringle, Paul G.'

_publ_section_title
;
 Diphosphanes derived from phobane and phosphatrioxa-adamantane:
 similarities, differences and anomalies.
;
_journal_issue 27
_journal_name_full 'Dalton transactions (Cambridge, England : 2003)'
_journal_page_first 7137
_journal_page_last 7146
_journal_paper_doi 10.1039/c1dt10335k
_journal_volume 40
_journal_year 2011
_chemical_formula_moiety 'C20 H32 O6.84 P2'
_chemical_formula_sum 'C20 H32 O6.84 P2'
_chemical_formula_weight 443.77
_chemical_name_systematic
;
?
;
_space_group_IT_number 15
_symmetry_cell_setting monoclinic
_symmetry_space_group_name_Hall '-C 2yc'
_symmetry_space_group_name_H-M 'C 1 2/c 1'
_atom_sites_solution_hydrogens geom
_atom_sites_solution_primary direct
_atom_sites_solution_secondary difmap
_audit_creation_method SHELXL-97
_cell_angle_alpha 90.00
_cell_angle_beta 107.483(12)
_cell_angle_gamma 90.00
_cell_formula_units_Z 4
_cell_length_a 13.019(3)
_cell_length_b 8.4223(19)
_cell_length_c 20.509(5)
_cell_measurement_reflns_used 21876
_cell_measurement_temperature 100(2)
_cell_measurement_theta_max 30.19
_cell_measurement_theta_min 2.92
_cell_volume 2144.9(9)
_computing_cell_refinement 'Apex II (Bruker-AXS, 2007)'
_computing_data_collection 'Apex II (Bruker-AXS, 2007)'
_computing_data_reduction
;
SAINT v7.34A (Bruker-AXS, 2007) & XPREP v2005/4 (Bruker-AXS, 2005)
;
_computing_structure_refinement 'SHELXL-97 (Sheldrick, 2008)'
_computing_structure_solution 'SHELXS-97 (Sheldrick, 2008)'
_diffrn_ambient_temperature 100(2)
_diffrn_detector 'CCD plate'
_diffrn_detector_area_resol_mean 8.366
_diffrn_detector_type 'Bruker-AXS SMART APEX'
_diffrn_measured_fraction_theta_full 0.996
_diffrn_measured_fraction_theta_max 0.996
_diffrn_measurement_details 'frames, 0.3\% width'
_diffrn_measurement_device 'four-circle diffractometer'
_diffrn_measurement_device_type 'Bruker-AXS Kappa'
_diffrn_measurement_method '\w & \f scans'
_diffrn_measurement_specimen_support
;
glass fibre
;
_diffrn_radiation_collimation '0.5 mm double pinhole'
_diffrn_radiation_monochromator graphite
_diffrn_radiation_probe x-ray
_diffrn_radiation_type 'Mo K\a'
_diffrn_radiation_wavelength 0.71074
_diffrn_reflns_av_R_equivalents 0.0446
_diffrn_reflns_av_sigmaI/netI 0.0400
_diffrn_reflns_limit_h_max 18
_diffrn_reflns_limit_h_min -18
_diffrn_reflns_limit_k_max 11
_diffrn_reflns_limit_k_min -9
_diffrn_reflns_limit_l_max 23
_diffrn_reflns_limit_l_min -28
_diffrn_reflns_number 20939
_diffrn_reflns_theta_full 30.19
_diffrn_reflns_theta_max 30.19
_diffrn_reflns_theta_min 2.08
_diffrn_source 'sealed X-ray tube'
_diffrn_source_current 40
_diffrn_source_power 2
_diffrn_source_size '0.4 x 8 mm fine focus'
_diffrn_source_target Mo
_diffrn_source_type 'Bruker-AXS KFF Mo 2K 90\% Ceramic'
_diffrn_source_voltage 50
_exptl_absorpt_coefficient_mu 0.241
_exptl_absorpt_correction_T_max 0.9759
_exptl_absorpt_correction_T_min 0.9676
_exptl_absorpt_correction_type multi-scan
_exptl_absorpt_process_details 'SADABS 2008/2 (Sheldrick, G.M., 2008)'
_exptl_crystal_colour colourless
_exptl_crystal_density_diffrn 1.374
_exptl_crystal_density_method 'not measured'
_exptl_crystal_description nuget
_exptl_crystal_F_000 946.4
_exptl_crystal_size_max 0.14
_exptl_crystal_size_mid 0.11
_exptl_crystal_size_min 0.10
_refine_diff_density_max 0.377
_refine_diff_density_min -0.268
_refine_diff_density_rms 0.057
_refine_ls_extinction_method none
_refine_ls_goodness_of_fit_ref 1.044
_refine_ls_hydrogen_treatment constr
_refine_ls_matrix_type full
_refine_ls_number_parameters 141
_refine_ls_number_reflns 3160
_refine_ls_number_restraints 0
_refine_ls_restrained_S_all 1.044
_refine_ls_R_factor_all 0.0621
_refine_ls_R_factor_gt 0.0396
_refine_ls_shift/su_max 0.001
_refine_ls_shift/su_mean 0.000
_refine_ls_structure_factor_coef Fsqd
_refine_ls_weighting_details 'calc w=1/[\s^2^(Fo^2^)+(0.0408P)^2^+1.1795P] where P=(Fo^2^+2Fc^2^)/3'
_refine_ls_weighting_scheme calc
_refine_ls_wR_factor_gt 0.0886
_refine_ls_wR_factor_ref 0.0968
_reflns_number_gt 2344
_reflns_number_total 3160
_reflns_threshold_expression >2sigma(I)
_cod_data_source_file c1dt10335k.txt
_cod_data_source_block 1a
_cod_depositor_comments
;
The following automatic conversions were performed:

'_diffrn_radiation_probe' value 'X-ray' changed to 'x-ray' according
to /home/saulius/struct/CIF-dictionaries/cif_core.dic dictionary
named 'cif_core.dic' version 2.4.1 from 2010-06-29.

Automatic conversion script
Id: cif_fix_values 1715 2011-07-08 13:25:40Z adriana 
;
_cod_original_sg_symbol_H-M 'C 2/c'
_cod_database_code 7016135

loop_
_symmetry_equiv_pos_as_xyz
'x, y, z'
'-x, y, -z+1/2'
'x+1/2, y+1/2, z'
'-x+1/2, y+1/2, -z+1/2'
'-x, -y, -z'
'x, -y, z-1/2'
'-x+1/2, -y+1/2, -z'
'x+1/2, -y+1/2, z-1/2'

loop_
_atom_site_label
_atom_site_type_symbol
_atom_site_fract_x
_atom_site_fract_y
_atom_site_fract_z
_atom_site_U_iso_or_equiv
_atom_site_adp_type
_atom_site_occupancy
_atom_site_symmetry_multiplicity
_atom_site_calc_flag
_atom_site_refinement_flags
_atom_site_disorder_assembly
_atom_site_disorder_group
P1 P 1.03903(3) 0.29679(4) 0.20809(2) 0.02164(11) Uani 1 1 d . . .
O1 O 0.94044(7) 0.02232(11) 0.14493(5) 0.0207(2) Uani 1 1 d . . .
O2 O 0.96538(8) 0.37996(11) 0.07632(5) 0.0210(2) Uani 1 1 d . . .
O3 O 0.89269(7) 0.13191(12) 0.03496(5) 0.0212(2) Uani 1 1 d . . .
O4 O 1.13431(19) 0.3831(3) 0.22035(13) 0.0307(9) Uani 0.418(4) 1 d P . .
C1 C 1.12178(12) -0.01623(18) 0.21194(8) 0.0262(3) Uani 1 1 d . . .
H1A H 1.0974 -0.0431 0.2514 0.039 Uiso 1 1 calc R . .
H1B H 1.1935 0.0319 0.2278 0.039 Uiso 1 1 calc R . .
H1C H 1.1249 -0.1129 0.1860 0.039 Uiso 1 1 calc R . .
C2 C 1.04384(11) 0.09996(17) 0.16658(7) 0.0205(3) Uani 1 1 d . . .
C3 C 1.07684(11) 0.14290(17) 0.10322(7) 0.0216(3) Uani 1 1 d . . .
H3A H 1.1418 0.2110 0.1168 0.026 Uiso 1 1 calc R . .
H3B H 1.0951 0.0448 0.0825 0.026 Uiso 1 1 calc R . .
C4 C 0.98684(11) 0.22975(16) 0.05081(8) 0.0206(3) Uani 1 1 d . . .
C5 C 1.01090(12) 0.26263(18) -0.01507(8) 0.0250(3) Uani 1 1 d . . .
H5A H 0.9472 0.3087 -0.0481 0.037 Uiso 1 1 calc R . .
H5B H 1.0301 0.1632 -0.0334 0.037 Uiso 1 1 calc R . .
H5C H 1.0712 0.3374 -0.0067 0.037 Uiso 1 1 calc R . .
C6 C 0.76439(12) -0.00896(19) 0.07250(8) 0.0273(3) Uani 1 1 d . . .
H6A H 0.7879 -0.1094 0.0575 0.041 Uiso 1 1 calc R . .
H6B H 0.7072 0.0377 0.0348 0.041 Uiso 1 1 calc R . .
H6C H 0.7369 -0.0286 0.1113 0.041 Uiso 1 1 calc R . .
C7 C 0.85787(11) 0.10353(17) 0.09370(7) 0.0213(3) Uani 1 1 d . . .
C8 C 0.82976(11) 0.26190(17) 0.11929(8) 0.0211(3) Uani 1 1 d . . .
H8A H 0.8079 0.2449 0.1610 0.025 Uiso 1 1 calc R . .
H8B H 0.7682 0.3101 0.0841 0.025 Uiso 1 1 calc R . .
C9 C 0.92552(11) 0.37408(17) 0.13524(7) 0.0198(3) Uani 1 1 d . . .
C10 C 0.89705(12) 0.54383(17) 0.14675(8) 0.0254(3) Uani 1 1 d . . .
H10A H 0.9614 0.6105 0.1553 0.038 Uiso 1 1 calc R . .
H10B H 0.8696 0.5484 0.1863 0.038 Uiso 1 1 calc R . .
H10C H 0.8416 0.5825 0.1061 0.038 Uiso 1 1 calc R . .

loop_
_atom_site_aniso_label
_atom_site_aniso_U_11
_atom_site_aniso_U_22
_atom_site_aniso_U_33
_atom_site_aniso_U_23
_atom_site_aniso_U_13
_atom_site_aniso_U_12
P1 0.02027(19) 0.0218(2) 0.0246(2) 0.00037(15) 0.00945(15) 0.00110(15)
O1 0.0162(5) 0.0189(5) 0.0256(5) 0.0020(4) 0.0043(4) -0.0014(4)
O2 0.0246(5) 0.0177(5) 0.0236(5) 0.0002(4) 0.0115(4) -0.0008(4)
O3 0.0186(5) 0.0220(5) 0.0229(5) -0.0006(4) 0.0064(4) -0.0044(4)
O4 0.0200(14) 0.0396(17) 0.0330(16) -0.0092(12) 0.0086(11) -0.0093(11)
C1 0.0224(7) 0.0275(8) 0.0288(8) 0.0015(6) 0.0076(6) 0.0067(6)
C2 0.0147(6) 0.0214(7) 0.0253(7) -0.0008(6) 0.0055(5) 0.0002(5)
C3 0.0176(7) 0.0203(7) 0.0279(8) -0.0035(6) 0.0084(6) -0.0017(5)
C4 0.0203(7) 0.0173(7) 0.0255(7) -0.0024(6) 0.0088(6) -0.0037(5)
C5 0.0274(8) 0.0242(8) 0.0254(8) -0.0033(6) 0.0112(6) -0.0050(6)
C6 0.0218(7) 0.0280(8) 0.0312(8) -0.0006(6) 0.0068(6) -0.0064(6)
C7 0.0172(7) 0.0233(7) 0.0227(7) 0.0027(6) 0.0048(6) -0.0008(5)
C8 0.0168(7) 0.0226(7) 0.0239(7) 0.0045(6) 0.0060(6) 0.0016(5)
C9 0.0204(7) 0.0189(7) 0.0221(7) 0.0017(6) 0.0097(6) 0.0003(5)
C10 0.0312(8) 0.0211(7) 0.0270(8) 0.0026(6) 0.0132(7) 0.0039(6)

loop_
_atom_type_symbol
_atom_type_description
_atom_type_scat_dispersion_real
_atom_type_scat_dispersion_imag
_atom_type_scat_source
C C 0.0033 0.0016 'International Tables Vol C Tables 4.2.6.8 and 6.1.1.4'
H H 0.0000 0.0000 'International Tables Vol C Tables 4.2.6.8 and 6.1.1.4'
O O 0.0106 0.0060 'International Tables Vol C Tables 4.2.6.8 and 6.1.1.4'
P P 0.1023 0.0942 'International Tables Vol C Tables 4.2.6.8 and 6.1.1.4'

loop_
_geom_angle_atom_site_label_1
_geom_angle_atom_site_label_2
_geom_angle_atom_site_label_3
_geom_angle
_geom_angle_site_symmetry_1
_geom_angle_site_symmetry_3
_geom_angle_publ_flag
O4 P1 C2 113.21(12) . . ?
O4 P1 C9 114.11(12) . . ?
C2 P1 C9 94.08(6) . . ?
O4 P1 P1 116.42(11) . 2_755 ?
C2 P1 P1 115.64(4) . 2_755 ?
C9 P1 P1 100.40(5) . 2_755 ?
C7 O1 C2 115.81(10) . . ?
C4 O2 C9 115.64(10) . . ?
C7 O3 C4 111.83(10) . . ?
C2 C1 H1A 109.5 . . ?
C2 C1 H1B 109.5 . . ?
H1A C1 H1B 109.5 . . ?
C2 C1 H1C 109.5 . . ?
H1A C1 H1C 109.5 . . ?
H1B C1 H1C 109.5 . . ?
O1 C2 C1 106.74(12) . . ?
O1 C2 C3 108.68(11) . . ?
C1 C2 C3 111.59(11) . . ?
O1 C2 P1 112.70(9) . . ?
C1 C2 P1 113.65(10) . . ?
C3 C2 P1 103.48(9) . . ?
C4 C3 C2 111.18(11) . . ?
C4 C3 H3A 109.4 . . ?
C2 C3 H3A 109.4 . . ?
C4 C3 H3B 109.4 . . ?
C2 C3 H3B 109.4 . . ?
H3A C3 H3B 108.0 . . ?
O2 C4 O3 110.17(10) . . ?
O2 C4 C5 106.43(11) . . ?
O3 C4 C5 107.33(11) . . ?
O2 C4 C3 111.19(11) . . ?
O3 C4 C3 108.03(11) . . ?
C5 C4 C3 113.61(12) . . ?
C4 C5 H5A 109.5 . . ?
C4 C5 H5B 109.5 . . ?
H5A C5 H5B 109.5 . . ?
C4 C5 H5C 109.5 . . ?
H5A C5 H5C 109.5 . . ?
H5B C5 H5C 109.5 . . ?
C7 C6 H6A 109.5 . . ?
C7 C6 H6B 109.5 . . ?
H6A C6 H6B 109.5 . . ?
C7 C6 H6C 109.5 . . ?
H6A C6 H6C 109.5 . . ?
H6B C6 H6C 109.5 . . ?
O3 C7 O1 109.89(11) . . ?
O3 C7 C6 107.25(12) . . ?
O1 C7 C6 106.02(12) . . ?
O3 C7 C8 108.36(11) . . ?
O1 C7 C8 111.83(11) . . ?
C6 C7 C8 113.36(12) . . ?
C7 C8 C9 110.70(11) . . ?
C7 C8 H8A 109.5 . . ?
C9 C8 H8A 109.5 . . ?
C7 C8 H8B 109.5 . . ?
C9 C8 H8B 109.5 . . ?
H8A C8 H8B 108.1 . . ?
O2 C9 C10 105.25(11) . . ?
O2 C9 C8 108.49(11) . . ?
C10 C9 C8 113.42(12) . . ?
O2 C9 P1 106.37(9) . . ?
C10 C9 P1 112.04(10) . . ?
C8 C9 P1 110.80(10) . . ?
C9 C10 H10A 109.5 . . ?
C9 C10 H10B 109.5 . . ?
H10A C10 H10B 109.5 . . ?
C9 C10 H10C 109.5 . . ?
H10A C10 H10C 109.5 . . ?
H10B C10 H10C 109.5 . . ?

loop_
_geom_bond_atom_site_label_1
_geom_bond_atom_site_label_2
_geom_bond_distance
_geom_bond_site_symmetry_2
_geom_bond_publ_flag
P1 O4 1.394(2) . ?
P1 C2 1.8732(15) . ?
P1 C9 1.8743(15) . ?
P1 P1 2.2447(9) 2_755 ?
O1 C7 1.4314(17) . ?
O1 C2 1.4413(16) . ?
O2 C4 1.4284(17) . ?
O2 C9 1.4523(16) . ?
O3 C7 1.4291(17) . ?
O3 C4 1.4309(16) . ?
C1 C2 1.512(2) . ?
C1 H1A 0.9800 . ?
C1 H1B 0.9800 . ?
C1 H1C 0.9800 . ?
C2 C3 1.529(2) . ?
C3 C4 1.519(2) . ?
C3 H3A 0.9900 . ?
C3 H3B 0.9900 . ?
C4 C5 1.502(2) . ?
C5 H5A 0.9800 . ?
C5 H5B 0.9800 . ?
C5 H5C 0.9800 . ?
C6 C7 1.500(2) . ?
C6 H6A 0.9800 . ?
C6 H6B 0.9800 . ?
C6 H6C 0.9800 . ?
C7 C8 1.518(2) . ?
C8 C9 1.5194(19) . ?
C8 H8A 0.9900 . ?
C8 H8B 0.9900 . ?
C9 C10 1.513(2) . ?
C10 H10A 0.9800 . ?
C10 H10B 0.9800 . ?
C10 H10C 0.9800 . ?

loop_
_geom_torsion_atom_site_label_1
_geom_torsion_atom_site_label_2
_geom_torsion_atom_site_label_3
_geom_torsion_atom_site_label_4
_geom_torsion
_geom_torsion_site_symmetry_1
_geom_torsion_site_symmetry_2
_geom_torsion_site_symmetry_3
_geom_torsion_site_symmetry_4
_geom_torsion_publ_flag
C7 O1 C2 C1 -171.60(11) . . . . ?
C7 O1 C2 C3 -51.12(15) . . . . ?
C7 O1 C2 P1 62.97(13) . . . . ?
O4 P1 C2 O1 -171.33(14) . . . . ?
C9 P1 C2 O1 -52.89(10) . . . . ?
P1 P1 C2 O1 50.70(11) 2_755 . . . ?
O4 P1 C2 C1 67.08(16) . . . . ?
C9 P1 C2 C1 -174.49(10) . . . . ?
P1 P1 C2 C1 -70.90(11) 2_755 . . . ?
O4 P1 C2 C3 -54.12(15) . . . . ?
C9 P1 C2 C3 64.31(9) . . . . ?
P1 P1 C2 C3 167.90(7) 2_755 . . . ?
O1 C2 C3 C4 50.17(15) . . . . ?
C1 C2 C3 C4 167.60(12) . . . . ?
P1 C2 C3 C4 -69.82(12) . . . . ?
C9 O2 C4 O3 55.80(15) . . . . ?
C9 O2 C4 C5 171.85(11) . . . . ?
C9 O2 C4 C3 -63.94(14) . . . . ?
C7 O3 C4 O2 -60.02(14) . . . . ?
C7 O3 C4 C5 -175.51(11) . . . . ?
C7 O3 C4 C3 61.62(14) . . . . ?
C2 C3 C4 O2 64.95(14) . . . . ?
C2 C3 C4 O3 -56.06(14) . . . . ?
C2 C3 C4 C5 -175.01(12) . . . . ?
C4 O3 C7 O1 -61.14(14) . . . . ?
C4 O3 C7 C6 -175.96(11) . . . . ?
C4 O3 C7 C8 61.32(13) . . . . ?
C2 O1 C7 O3 56.46(15) . . . . ?
C2 O1 C7 C6 172.05(11) . . . . ?
C2 O1 C7 C8 -63.93(14) . . . . ?
O3 C7 C8 C9 -57.16(14) . . . . ?
O1 C7 C8 C9 64.12(15) . . . . ?
C6 C7 C8 C9 -176.09(12) . . . . ?
C4 O2 C9 C10 -173.51(11) . . . . ?
C4 O2 C9 C8 -51.79(14) . . . . ?
C4 O2 C9 P1 67.45(12) . . . . ?
C7 C8 C9 O2 51.40(14) . . . . ?
C7 C8 C9 C10 167.97(12) . . . . ?
C7 C8 C9 P1 -65.02(13) . . . . ?
O4 P1 C9 O2 54.87(15) . . . . ?
C2 P1 C9 O2 -62.82(9) . . . . ?
P1 P1 C9 O2 -179.83(7) 2_755 . . . ?
O4 P1 C9 C10 -59.63(16) . . . . ?
C2 P1 C9 C10 -177.32(10) . . . . ?
P1 P1 C9 C10 65.67(10) 2_755 . . . ?
O4 P1 C9 C8 172.60(14) . . . . ?
C2 P1 C9 C8 54.90(10) . . . . ?
P1 P1 C9 C8 -62.11(10) 2_755 . . . ?
